data_7228689
loop_
_publ_author_name
'Ramadhar, Timothy R.'
'Zheng, Shao-Liang'
'Chen, Yu-Sheng'
'Clardy, Jon'

_publ_section_title
;
 The Crystalline Sponge Method: A Solvent-Based Strategy to Facilitate
 Noncovalent Ordered Trapping of Solid and Liquid Organic Compounds
;
_journal_name_full CrystEngComm
_journal_paper_doi 10.1039/C7CE00885F
_journal_year 2017
_chemical_formula_moiety 'C36 H24 I6 N12 Zn3, 0.68(C5 H12 O), 0.66(C7 H4 F3 N3)'
_chemical_formula_sum 'C44.03 H34.79 F1.99 I6 N13.99 O0.68 Zn3'
_chemical_formula_weight 1765.98
_space_group_crystal_system monoclinic
_space_group_IT_number 15
_space_group_name_Hall '-C 2yc'
_space_group_name_H-M_alt 'C 1 2/c 1'
_symmetry_space_group_name_Hall '-C 2yc'
_symmetry_space_group_name_H-M 'C 1 2/c 1'
_atom_sites_solution_hydrogens geom
_audit_creation_date 2017-04-19
_audit_creation_method
;
Olex2 1.2
(compiled 2017.03.28 svn.r3405 for OlexSys, GUI svn.r5335)
;
_audit_update_record
;
2017-04-24 deposited with the CCDC.
2017-07-14 downloaded from the CCDC.
;
_cell_angle_alpha 90
_cell_angle_beta 101.8270(10)
_cell_angle_gamma 90
_cell_formula_units_Z 8
_cell_length_a 35.2912(17)
_cell_length_b 14.8832(7)
_cell_length_c 30.9415(15)
_cell_measurement_reflns_used 9541
_cell_measurement_temperature 100(2)
_cell_measurement_theta_max 14.243
_cell_measurement_theta_min 2.190
_cell_volume 15906.9(13)
_computing_cell_refinement 'SAINT v8.37A (Bruker, 2015)'
_computing_data_collection 'APEX2 v2014.3 (Bruker-AXS, 2014)'
_computing_data_reduction 'SAINT v8.37A (Bruker, 2015)'
_computing_molecular_graphics 'Olex2 (Dolomanov et al., 2009)'
_computing_publication_material 'Olex2 (Dolomanov et al., 2009)'
_computing_structure_refinement 'ShelXL (Sheldrick, 2015)'
_computing_structure_solution 'SHELXTL XT-2014/5 (Sheldrick, 2015)'
_diffrn_ambient_temperature 100.0
_diffrn_detector 'Bruker APEX II CCD Detector'
_diffrn_detector_type 'Bruker APEX II CCD Detector'
_diffrn_measured_fraction_theta_full 0.994
_diffrn_measured_fraction_theta_max 0.994
_diffrn_measurement_device 'three-circle goniometer with fixed chi'
_diffrn_measurement_device_type 'Bruker D8 goniometer'
_diffrn_measurement_method 'phi scans'
_diffrn_radiation_monochromator 'Si 1 1 1'
_diffrn_radiation_source synchrotron
_diffrn_radiation_type synchrotron
_diffrn_radiation_wavelength 0.41328
_diffrn_reflns_av_R_equivalents 0.0571
_diffrn_reflns_av_unetI/netI 0.0315
_diffrn_reflns_Laue_measured_fraction_full 0.994
_diffrn_reflns_Laue_measured_fraction_max 0.994
_diffrn_reflns_limit_h_max 42
_diffrn_reflns_limit_h_min -37
_diffrn_reflns_limit_k_max 17
_diffrn_reflns_limit_k_min -17
_diffrn_reflns_limit_l_max 36
_diffrn_reflns_limit_l_min -36
_diffrn_reflns_number 113242
_diffrn_reflns_point_group_measured_fraction_full 0.994
_diffrn_reflns_point_group_measured_fraction_max 0.994
_diffrn_reflns_theta_full 14.262
_diffrn_reflns_theta_max 14.262
_diffrn_reflns_theta_min 0.782
_diffrn_standards_number 0
_exptl_absorpt_coefficient_mu 0.751
_exptl_absorpt_correction_T_max 0.9356
_exptl_absorpt_correction_T_min 0.8284
_exptl_absorpt_correction_type multi-scan
_exptl_absorpt_process_details
'SADABS-2014/5 (Bruker,2014/5) was used for absorption correction. wR2(int) was 0.1317 before and 0.0730 after correction. The Ratio of minimum to maximum transmission is 0.8854. The \l/2 correction factor is 0.00150.'
_exptl_crystal_colour colourless
_exptl_crystal_colour_primary colourless
_exptl_crystal_density_diffrn 1.475
_exptl_crystal_description prism
_exptl_crystal_F_000 6626
_exptl_crystal_size_max 0.28
_exptl_crystal_size_mid 0.1
_exptl_crystal_size_min 0.06
_refine_diff_density_max 2.614
_refine_diff_density_min -2.097
_refine_diff_density_rms 0.430
_refine_ls_extinction_method none
_refine_ls_goodness_of_fit_ref 1.158
_refine_ls_hydrogen_treatment constr
_refine_ls_matrix_type full
_refine_ls_number_parameters 711
_refine_ls_number_reflns 14007
_refine_ls_number_restraints 73
_refine_ls_restrained_S_all 1.156
_refine_ls_R_factor_all 0.0747
_refine_ls_R_factor_gt 0.0576
_refine_ls_shift/su_max 0.001
_refine_ls_shift/su_mean 0.000
_refine_ls_structure_factor_coef Fsqd
_refine_ls_weighting_details 'w=1/[\s^2^(Fo^2^)+(0.1337P)^2^+128.1977P] where P=(Fo^2^+2Fc^2^)/3'
_refine_ls_weighting_scheme calc
_refine_ls_wR_factor_gt 0.2032
_refine_ls_wR_factor_ref 0.2271
_reflns_Friedel_coverage 0.000
_reflns_number_gt 11742
_reflns_number_total 14007
_reflns_threshold_expression 'I > 2\s(I)'
_cod_data_source_file c7ce00885f2.cif
_cod_data_source_block zni2mof-cf3phenylazide_a
_cod_database_code 7228689
_shelx_shelxl_version_number 2014/7
_shelx_space_group_comment
;
The symmetry employed for this shelxl refinement is uniquely defined
by the following loop, which should always be used as a source of
symmetry information in preference to the above space-group names.
They are only intended as comments.
;
_shelx_estimated_absorpt_t_max 0.956
_shelx_estimated_absorpt_t_min 0.817
_olex2_refinement_description
;
1. Fixed Uiso
 At 1.2 times of:
  All C(H) groups
 At 1.5 times of:
  All C(H,H,H) groups
2. Shared sites
{N13, N13A}
{N14, N14A}
{N15, N15A}
{C42, C42A}
{C43, C43A}
{C44, C44A}
{C45, C45A}
{C46, C46A}
{C47, C47A}
{C48, C48A}
3. Restrained distances
 C40-C37 \\sim C40-C38 \\sim C40-C39
 with sigma of 0.02
 C45-C46 \\sim C45-C44
 with sigma of 0.02
 C46-C47 \\sim C43-C44
 with sigma of 0.02
 C42-C47 \\sim C43-C42
 with sigma of 0.02
 C47-N15 \\sim C43-N15
 with sigma of 0.02
 C48-F1 \\sim C48A-F1A \\sim C48-F2 \\sim C48A-F2A \\sim C48-F3 \\sim C48A-F3A
 with sigma of 0.02
4. Uiso/Uaniso restraints and constraints
Uanis(Zn1) = Uanis(Zn1A)
Uanis(I1) = Uanis(I1A)
Uanis(I2) = Uanis(I2A)
Uanis(F1) = Uanis(F1A)
Uanis(F2) = Uanis(F2A)
Uanis(F3) = Uanis(F3A)
Uanis(N13) = Uanis(N13A)
Uanis(N14) = Uanis(N14A)
Uanis(N15) = Uanis(N15A)
Uanis(C42) = Uanis(C42A)
Uanis(C43) = Uanis(C43A)
Uanis(C44) = Uanis(C44A)
Uanis(C45) = Uanis(C45A)
Uanis(C46) = Uanis(C46A)
Uanis(C47) = Uanis(C47A)
Uanis(C48) = Uanis(C48A)
5. Rigid body (RIGU) restrains
 C39, C40
 with sigma for 1-2 distances of 0.004 and sigma for 1-3 distances of 0.004
 O1, C41
 with sigma for 1-2 distances of 0.004 and sigma for 1-3 distances of 0.004
 C44, C45, C46, C48, F1, F2, F3
 with sigma for 1-2 distances of 0.004 and sigma for 1-3 distances of 0.004
6. Others
 Sof(Zn1A)=Sof(I1A)=Sof(I2A)=1-FVAR(1)
 Sof(Zn1)=Sof(I1)=Sof(I2)=FVAR(1)
 Sof(O1)=Sof(C37)=Sof(H37A)=Sof(H37B)=Sof(H37C)=Sof(C38)=Sof(H38A)=Sof(H38B)=
 Sof(H38C)=Sof(C39)=Sof(H39A)=Sof(H39B)=Sof(H39C)=Sof(C40)=Sof(C41)=Sof(H41A)=
 Sof(H41B)=Sof(H41C)=FVAR(2)
 Sof(N13)=Sof(N14)=Sof(N15)=Sof(C42)=Sof(C43)=Sof(H43)=Sof(C44)=Sof(H44)=
 Sof(C45)=Sof(C46)=Sof(H46)=Sof(C47)=Sof(H47)=Sof(C48)=Sof(F1)=Sof(F2)=Sof(F3)=
 FVAR(3)
 Sof(N13A)=Sof(N14A)=Sof(N15A)=Sof(C42A)=Sof(C43A)=Sof(H43A)=Sof(C44A)=
 Sof(H44A)=Sof(C45A)=Sof(C46A)=Sof(H46A)=Sof(C47A)=Sof(H47A)=Sof(C48A)=Sof(F1A)=
 Sof(F2A)=Sof(F3A)=FVAR(4)
7.a Aromatic/amide H refined with riding coordinates:
 C1(H1), C2(H2), C4(H4), C5(H5), C6(H6), C7(H7), C9(H9), C10(H10), C11(H11),
 C12(H12), C14(H14), C15(H15), C19(H19), C20(H20), C22(H22), C23(H23), C24(H24),
  C25(H25), C27(H27), C28(H28), C29(H29), C30(H30), C32(H32), C33(H33),
 C43(H43), C44(H44), C46(H46), C47(H47), C43A(H43A), C44A(H44A), C46A(H46A),
 C47A(H47A)
7.b Idealised Me refined as rotating group:
 C37(H37A,H37B,H37C), C38(H38A,H38B,H38C), C39(H39A,H39B,H39C), C41(H41A,H41B,
 H41C)
;
_olex2_submission_special_instructions 'No special instructions were received'

loop_
_space_group_symop_operation_xyz
'x, y, z'
'-x, y, -z+1/2'
'x+1/2, y+1/2, z'
'-x+1/2, y+1/2, -z+1/2'
'-x, -y, -z'
'x, -y, z-1/2'
'-x+1/2, -y+1/2, -z'
'x+1/2, -y+1/2, z-1/2'

loop_
_atom_site_label
_atom_site_type_symbol
_atom_site_fract_x
_atom_site_fract_y
_atom_site_fract_z
_atom_site_U_iso_or_equiv
_atom_site_adp_type
_atom_site_occupancy
_atom_site_site_symmetry_order
_atom_site_calc_flag
_atom_site_refinement_flags_posn
_atom_site_refinement_flags_adp
_atom_site_refinement_flags_occupancy
_atom_site_disorder_assembly
_atom_site_disorder_group
Zn1 Zn 0.91662(7) 0.62652(16) 0.90670(8) 0.0396(5) Uani 0.848(6) 1 d . . P A 1
I1 I 0.97334(5) 0.64924(10) 0.86886(6) 0.0566(4) Uani 0.848(6) 1 d . . P A 1
I2 I 0.88134(7) 0.74335(8) 0.94336(4) 0.0583(4) Uani 0.848(6) 1 d . . P A 1
Zn1A Zn 0.9077(4) 0.6269(11) 0.9137(5) 0.0396(5) Uani 0.152(6) 1 d . . P A 2
I1A I 0.9657(3) 0.6629(6) 0.8807(3) 0.0566(4) Uani 0.152(6) 1 d . . P A 2
I2A I 0.8672(3) 0.7330(5) 0.9489(3) 0.0583(4) Uani 0.152(6) 1 d . . P A 2
Zn2 Zn 0.62303(3) 0.59880(6) 0.55985(3) 0.0418(2) Uani 1 1 d . . . . .
I3 I 0.60308(2) 0.73842(4) 0.59741(3) 0.0717(3) Uani 1 1 d . . . . .
I4 I 0.64324(2) 0.59435(5) 0.48583(2) 0.0652(2) Uani 1 1 d . . . . .
Zn3 Zn 0.32681(3) 0.36359(6) 0.72863(3) 0.0410(2) Uani 1 1 d . . . . .
I5 I 0.36987(2) 0.34870(4) 0.80542(2) 0.0539(2) Uani 1 1 d . . . . .
I6 I 0.26503(2) 0.27271(4) 0.70300(2) 0.0541(2) Uani 1 1 d . . . . .
N1 N 0.8760(2) 0.5595(4) 0.8595(2) 0.0431(16) Uani 1 1 d . . . . .
N2 N 0.66658(18) 0.5372(4) 0.6051(2) 0.0399(15) Uani 1 1 d . . . . .
N3 N 0.81494(19) 0.0003(4) 0.7201(2) 0.0403(14) Uani 1 1 d . . . . .
N4 N 0.77783(17) 0.4565(4) 0.7260(2) 0.0359(13) Uani 1 1 d . . . . .
N5 N 0.76473(18) 0.3178(4) 0.6872(2) 0.0357(13) Uani 1 1 d . . . . .
N6 N 0.81800(18) 0.3292(4) 0.7483(2) 0.0374(14) Uani 1 1 d . . . . .
N7 N 0.57824(18) 0.5095(4) 0.5576(2) 0.0400(15) Uani 1 1 d . . . . .
N8 N 0.36051(18) 0.3407(4) 0.6829(2) 0.0389(14) Uani 1 1 d . . . . .
N9 N 0.4292(2) -0.0212(4) 0.4525(2) 0.0463(16) Uani 1 1 d . . . . .
N10 N 0.46231(18) 0.3496(4) 0.5905(2) 0.0387(14) Uani 1 1 d . . . . .
N11 N 0.42587(18) 0.2194(4) 0.5654(2) 0.0364(14) Uani 1 1 d . . . . .
N12 N 0.47593(19) 0.2673(4) 0.5294(2) 0.0380(14) Uani 1 1 d . . . . .
C1 C 0.8480(2) 0.6004(5) 0.8313(3) 0.0415(18) Uani 1 1 d . . . . .
H1 H 0.8435 0.6623 0.8356 0.050 Uiso 1 1 calc R . . . .
C2 C 0.8250(2) 0.5568(5) 0.7958(3) 0.0408(18) Uani 1 1 d . . . . .
H2 H 0.8054 0.5887 0.7761 0.049 Uiso 1 1 calc R . . . .
C3 C 0.8311(2) 0.4666(5) 0.7894(3) 0.0402(18) Uani 1 1 d . . . . .
C4 C 0.8594(3) 0.4237(6) 0.8196(4) 0.071(3) Uani 1 1 d . . . . .
H4 H 0.8638 0.3612 0.8169 0.085 Uiso 1 1 calc R . . . .
C5 C 0.8814(4) 0.4714(6) 0.8537(4) 0.085(4) Uani 1 1 d . . . . .
H5 H 0.9011 0.4410 0.8739 0.103 Uiso 1 1 calc R . . . .
C6 C 0.6770(2) 0.4532(5) 0.5968(3) 0.0442(19) Uani 1 1 d . . . . .
H6 H 0.6639 0.4242 0.5707 0.053 Uiso 1 1 calc R . . . .
C7 C 0.7064(2) 0.4069(5) 0.6250(3) 0.0404(17) Uani 1 1 d . . . . .
H7 H 0.7128 0.3471 0.6185 0.049 Uiso 1 1 calc R . . . .
C8 C 0.7258(2) 0.4495(5) 0.6623(2) 0.0343(15) Uani 1 1 d . . . . .
C9 C 0.7152(2) 0.5369(5) 0.6710(3) 0.0416(18) Uani 1 1 d . . . . .
H9 H 0.7286 0.5679 0.6965 0.050 Uiso 1 1 calc R . . . .
C10 C 0.6849(2) 0.5780(5) 0.6423(3) 0.0436(19) Uani 1 1 d . . . . .
H10 H 0.6769 0.6364 0.6490 0.052 Uiso 1 1 calc R . . . .
C11 C 0.8420(2) 0.0595(5) 0.7415(3) 0.051(2) Uani 1 1 d . . . . .
H11 H 0.8656 0.0363 0.7581 0.061 Uiso 1 1 calc R . . . .
C12 C 0.8366(2) 0.1510(5) 0.7403(3) 0.051(2) Uani 1 1 d . . . . .
H12 H 0.8558 0.1901 0.7561 0.061 Uiso 1 1 calc R . . . .
C13 C 0.8020(2) 0.1853(5) 0.7151(3) 0.0375(16) Uani 1 1 d . . . . .
C14 C 0.7751(2) 0.1255(5) 0.6925(3) 0.0442(18) Uani 1 1 d . . . . .
H14 H 0.7518 0.1468 0.6745 0.053 Uiso 1 1 calc R . . . .
C15 C 0.7824(2) 0.0339(5) 0.6964(3) 0.0441(18) Uani 1 1 d . . . . .
H15 H 0.7633 -0.0064 0.6815 0.053 Uiso 1 1 calc R . . . .
C16 C 0.8081(2) 0.4156(4) 0.7521(3) 0.0349(16) Uani 1 1 d . . . . .
C17 C 0.7578(2) 0.4055(5) 0.6938(2) 0.0353(16) Uani 1 1 d . . . . .
C18 C 0.7943(2) 0.2841(5) 0.7161(2) 0.0356(16) Uani 1 1 d . . . . .
C19 C 0.5642(3) 0.4965(8) 0.5940(3) 0.077(4) Uani 1 1 d . . . . .
H19 H 0.5755 0.5286 0.6200 0.092 Uiso 1 1 calc R . . . .
C20 C 0.5340(3) 0.4387(8) 0.5956(3) 0.070(3) Uani 1 1 d . . . . .
H20 H 0.5259 0.4291 0.6227 0.084 Uiso 1 1 calc R . . . .
C21 C 0.5157(2) 0.3951(5) 0.5581(2) 0.0368(16) Uani 1 1 d . . . . .
C22 C 0.5309(3) 0.4051(6) 0.5200(3) 0.0460(19) Uani 1 1 d . . . . .
H22 H 0.5200 0.3734 0.4937 0.055 Uiso 1 1 calc R . . . .
C23 C 0.5619(2) 0.4624(6) 0.5215(3) 0.0453(18) Uani 1 1 d . . . . .
H23 H 0.5723 0.4689 0.4956 0.054 Uiso 1 1 calc R . . . .
C24 C 0.3519(3) 0.2776(6) 0.6505(4) 0.058(2) Uani 1 1 d . . . . .
H24 H 0.3288 0.2439 0.6483 0.070 Uiso 1 1 calc R . . . .
C25 C 0.3750(3) 0.2604(7) 0.6211(3) 0.058(2) Uani 1 1 d . . . . .
H25 H 0.3677 0.2157 0.5990 0.070 Uiso 1 1 calc R . . . .
C26 C 0.4083(2) 0.3074(5) 0.6236(3) 0.0399(17) Uani 1 1 d . . . . .
C27 C 0.4184(3) 0.3701(8) 0.6574(4) 0.071(3) Uani 1 1 d . . . . .
H27 H 0.4424 0.4010 0.6614 0.086 Uiso 1 1 calc R . . . .
C28 C 0.3937(3) 0.3861(9) 0.6841(4) 0.080(4) Uani 1 1 d . . . . .
H28 H 0.4001 0.4327 0.7053 0.096 Uiso 1 1 calc R . . . .
C29 C 0.4613(2) 0.0311(5) 0.4536(3) 0.0450(19) Uani 1 1 d . . . . .
H29 H 0.4794 0.0156 0.4360 0.054 Uiso 1 1 calc R . . . .
C30 C 0.4673(2) 0.1065(5) 0.4804(3) 0.0421(18) Uani 1 1 d . . . . .
H30 H 0.4894 0.1430 0.4803 0.051 Uiso 1 1 calc R . . . .
C31 C 0.4423(2) 0.1295(5) 0.5068(3) 0.0398(17) Uani 1 1 d . . . . .
C32 C 0.4094(3) 0.0750(7) 0.5052(4) 0.063(3) Uani 1 1 d . . . . .
H32 H 0.3910 0.0886 0.5228 0.076 Uiso 1 1 calc R . . . .
C33 C 0.4045(3) 0.0020(7) 0.4777(3) 0.063(3) Uani 1 1 d . . . . .
H33 H 0.3822 -0.0342 0.4766 0.076 Uiso 1 1 calc R . . . .
C34 C 0.4825(2) 0.3346(5) 0.5589(2) 0.0368(16) Uani 1 1 d . . . . .
C35 C 0.4338(2) 0.2921(5) 0.5909(3) 0.0389(17) Uani 1 1 d . . . . .
C36 C 0.4483(2) 0.2110(5) 0.5353(2) 0.0381(17) Uani 1 1 d . . . . .
O1 O 0.3217(7) 0.0979(15) 0.5480(8) 0.155(9) Uani 0.678(15) 1 d . U P B 1
C37 C 0.3090(8) 0.0378(19) 0.6162(6) 0.123(10) Uani 0.678(15) 1 d D . P B 1
H37A H 0.2980 0.0960 0.6220 0.185 Uiso 0.678(15) 1 calc GR . P B 1
H37B H 0.3365 0.0362 0.6304 0.185 Uiso 0.678(15) 1 calc GR . P B 1
H37C H 0.2953 -0.0104 0.6281 0.185 Uiso 0.678(15) 1 calc GR . P B 1
C38 C 0.2641(7) 0.001(2) 0.5448(8) 0.142(13) Uani 0.678(15) 1 d D . P B 1
H38A H 0.2469 0.0520 0.5460 0.213 Uiso 0.678(15) 1 calc GR . P B 1
H38B H 0.2554 -0.0506 0.5603 0.213 Uiso 0.678(15) 1 calc GR . P B 1
H38C H 0.2632 -0.0158 0.5140 0.213 Uiso 0.678(15) 1 calc GR . P B 1
C39 C 0.3328(10) -0.0444(19) 0.5571(12) 0.169(15) Uani 0.678(15) 1 d D U P B 1
H39A H 0.3413 -0.0285 0.5298 0.253 Uiso 0.678(15) 1 calc GR . P B 1
H39B H 0.3202 -0.1033 0.5535 0.253 Uiso 0.678(15) 1 calc GR . P B 1
H39C H 0.3553 -0.0468 0.5816 0.253 Uiso 0.678(15) 1 calc GR . P B 1
C40 C 0.3047(5) 0.0251(14) 0.5666(5) 0.100(7) Uani 0.678(15) 1 d D U P B 1
C41 C 0.2955(11) 0.168(2) 0.5315(13) 0.168(14) Uani 0.678(15) 1 d . U P B 1
H41A H 0.2930 0.1725 0.4994 0.252 Uiso 0.678(15) 1 calc GR . P B 1
H41B H 0.3051 0.2247 0.5454 0.252 Uiso 0.678(15) 1 calc GR . P B 1
H41C H 0.2701 0.1544 0.5382 0.252 Uiso 0.678(15) 1 calc GR . P B 1
N13 N 0.7914(9) 0.7526(19) 0.4171(8) 0.138(10) Uani 0.357(16) 1 d . . P C 1
N14 N 0.7962(6) 0.6780(17) 0.4170(7) 0.101(6) Uani 0.357(16) 1 d . . P C 1
N15 N 0.8054(4) 0.5985(15) 0.4127(6) 0.098(6) Uani 0.357(16) 1 d D . P C 1
C42 C 0.7770(5) 0.5337(12) 0.4157(6) 0.083(5) Uani 0.357(16) 1 d D . P C 1
C43 C 0.7379(4) 0.5593(14) 0.4158(6) 0.077(5) Uani 0.357(16) 1 d D . P C 1
H43 H 0.7295 0.6199 0.4152 0.092 Uiso 0.357(16) 1 calc R . P C 1
C44 C 0.7131(9) 0.4848(18) 0.4170(8) 0.135(9) Uani 0.357(16) 1 d D U P C 1
H44 H 0.6866 0.4977 0.4158 0.162 Uiso 0.357(16) 1 calc R . P C 1
C45 C 0.7232(9) 0.3995(17) 0.4195(10) 0.155(9) Uani 0.357(16) 1 d D U P C 1
C46 C 0.7590(10) 0.377(2) 0.4192(9) 0.148(9) Uani 0.357(16) 1 d D U P C 1
H46 H 0.7656 0.3152 0.4202 0.178 Uiso 0.357(16) 1 calc R . P C 1
C47 C 0.7880(6) 0.4403(13) 0.4176(5) 0.104(8) Uani 0.357(16) 1 d D . P C 1
H47 H 0.8139 0.4225 0.4176 0.124 Uiso 0.357(16) 1 calc R . P C 1
C48 C 0.7001(10) 0.333(2) 0.4213(9) 0.187(10) Uani 0.357(16) 1 d D U P C 1
F1 F 0.6690(12) 0.336(3) 0.4423(15) 0.176(12) Uani 0.357(16) 1 d D U P C 1
F2 F 0.6812(14) 0.282(3) 0.3859(13) 0.190(11) Uani 0.357(16) 1 d D U P C 1
F3 F 0.7218(12) 0.256(3) 0.4366(16) 0.205(11) Uani 0.357(16) 1 d D U P C 1
N13A N 0.7914(9) 0.7526(19) 0.4171(8) 0.138(10) Uani 0.306(16) 1 d . . P D 2
N14A N 0.7962(6) 0.6780(17) 0.4170(7) 0.101(6) Uani 0.306(16) 1 d . . P D 2
N15A N 0.8054(4) 0.5985(15) 0.4127(6) 0.098(6) Uani 0.306(16) 1 d . . P D 2
C42A C 0.7770(5) 0.5337(12) 0.4157(6) 0.083(5) Uani 0.306(16) 1 d . . P D 2
C43A C 0.7379(4) 0.5593(14) 0.4158(6) 0.077(5) Uani 0.306(16) 1 d . . P D 2
H43A H 0.7295 0.6199 0.4152 0.092 Uiso 0.306(16) 1 calc R . P D 2
C44A C 0.7131(9) 0.4848(18) 0.4170(8) 0.135(9) Uani 0.306(16) 1 d . . P D 2
H44A H 0.6866 0.4977 0.4158 0.162 Uiso 0.306(16) 1 calc R . P D 2
C45A C 0.7232(9) 0.3995(17) 0.4195(10) 0.155(9) Uani 0.306(16) 1 d . . P D 2
C46A C 0.7590(10) 0.377(2) 0.4192(9) 0.148(9) Uani 0.306(16) 1 d . . P D 2
H46A H 0.7656 0.3152 0.4202 0.178 Uiso 0.306(16) 1 calc R . P D 2
C47A C 0.7880(6) 0.4403(13) 0.4176(5) 0.104(8) Uani 0.306(16) 1 d . . P D 2
H47A H 0.8139 0.4225 0.4176 0.124 Uiso 0.306(16) 1 calc R . P D 2
C48A C 0.7001(10) 0.333(2) 0.4213(9) 0.187(10) Uani 0.306(16) 1 d D . P D 2
F1A F 0.6939(17) 0.304(4) 0.4620(12) 0.176(12) Uani 0.306(16) 1 d D . P D 2
F2A F 0.6642(11) 0.350(3) 0.3927(14) 0.190(11) Uani 0.306(16) 1 d D . P D 2
F3A F 0.703(2) 0.254(3) 0.398(2) 0.205(11) Uani 0.306(16) 1 d D . P D 2

loop_
_atom_site_aniso_label
_atom_site_aniso_U_11
_atom_site_aniso_U_22
_atom_site_aniso_U_33
_atom_site_aniso_U_23
_atom_site_aniso_U_13
_atom_site_aniso_U_12
Zn1 0.0463(12) 0.0251(5) 0.0398(9) 0.0027(6) -0.0089(6) -0.0053(7)
I1 0.0585(6) 0.0599(6) 0.0471(7) -0.0060(5) 0.0006(5) -0.0237(4)
I2 0.0749(10) 0.0271(4) 0.0682(5) -0.0002(3) 0.0038(6) 0.0048(5)
Zn1A 0.0463(12) 0.0251(5) 0.0398(9) 0.0027(6) -0.0089(6) -0.0053(7)
I1A 0.0585(6) 0.0599(6) 0.0471(7) -0.0060(5) 0.0006(5) -0.0237(4)
I2A 0.0749(10) 0.0271(4) 0.0682(5) -0.0002(3) 0.0038(6) 0.0048(5)
Zn2 0.0364(5) 0.0299(5) 0.0506(5) 0.0115(4) -0.0108(4) -0.0041(3)
I3 0.0809(5) 0.0332(3) 0.0829(5) -0.0042(3) -0.0255(4) 0.0135(3)
I4 0.0537(4) 0.0789(5) 0.0605(4) 0.0291(3) 0.0055(3) 0.0047(3)
Zn3 0.0481(5) 0.0220(4) 0.0525(5) -0.0033(4) 0.0093(4) 0.0008(4)
I5 0.0680(4) 0.0404(3) 0.0511(4) 0.0067(2) 0.0069(3) 0.0074(3)
I6 0.0541(4) 0.0302(3) 0.0815(5) -0.0149(3) 0.0219(3) -0.0102(2)
N1 0.049(4) 0.021(3) 0.050(4) 0.005(3) -0.011(3) -0.002(3)
N2 0.038(3) 0.026(3) 0.048(4) 0.009(3) -0.010(3) -0.009(3)
N3 0.042(3) 0.024(3) 0.051(4) -0.006(3) 0.000(3) 0.001(3)
N4 0.035(3) 0.019(3) 0.046(3) 0.006(2) -0.007(3) -0.003(2)
N5 0.038(3) 0.021(3) 0.042(3) 0.002(2) -0.004(3) -0.003(2)
N6 0.037(3) 0.017(3) 0.050(4) 0.003(3) -0.009(3) -0.003(2)
N7 0.038(3) 0.033(3) 0.042(3) -0.001(3) -0.010(3) -0.008(3)
N8 0.039(3) 0.034(3) 0.042(3) -0.007(3) 0.004(3) -0.002(3)
N9 0.055(4) 0.030(3) 0.046(4) -0.004(3) -0.008(3) -0.003(3)
N10 0.035(3) 0.035(3) 0.040(3) -0.002(3) -0.006(3) -0.006(3)
N11 0.043(3) 0.030(3) 0.033(3) -0.002(2) -0.001(3) -0.003(3)
N12 0.042(3) 0.034(3) 0.032(3) -0.002(3) -0.006(3) -0.009(3)
C1 0.048(4) 0.016(3) 0.052(4) 0.002(3) -0.009(4) 0.001(3)
C2 0.045(4) 0.022(3) 0.047(4) 0.004(3) -0.011(3) 0.002(3)
C3 0.037(4) 0.020(3) 0.055(5) 0.006(3) -0.011(3) -0.004(3)
C4 0.081(7) 0.021(4) 0.082(7) -0.008(4) -0.051(6) 0.008(4)
C5 0.098(8) 0.018(4) 0.104(8) -0.007(5) -0.063(7) 0.009(4)
C6 0.048(4) 0.026(4) 0.050(4) 0.003(3) -0.012(4) -0.004(3)
C7 0.044(4) 0.027(4) 0.045(4) 0.001(3) -0.005(3) -0.004(3)
C8 0.032(4) 0.021(3) 0.045(4) 0.007(3) -0.003(3) -0.007(3)
C9 0.040(4) 0.024(4) 0.052(4) 0.003(3) -0.013(3) -0.003(3)
C10 0.041(4) 0.024(4) 0.056(5) 0.005(3) -0.011(4) 0.000(3)
C11 0.041(4) 0.027(4) 0.076(6) -0.005(4) -0.009(4) 0.002(3)
C12 0.040(4) 0.026(4) 0.075(6) -0.002(4) -0.016(4) 0.000(3)
C13 0.036(4) 0.024(4) 0.048(4) 0.004(3) -0.001(3) -0.001(3)
C14 0.042(4) 0.029(4) 0.054(5) -0.003(3) -0.006(4) -0.003(3)
C15 0.048(4) 0.027(4) 0.051(5) -0.007(3) -0.002(4) -0.005(3)
C16 0.032(4) 0.016(3) 0.049(4) 0.002(3) -0.008(3) -0.001(3)
C17 0.032(4) 0.030(4) 0.039(4) 0.008(3) -0.003(3) -0.004(3)
C18 0.036(4) 0.020(3) 0.045(4) 0.001(3) -0.004(3) -0.006(3)
C19 0.090(8) 0.095(9) 0.041(5) -0.022(5) 0.005(5) -0.065(7)
C20 0.077(7) 0.092(8) 0.041(5) -0.018(5) 0.015(5) -0.050(6)
C21 0.036(4) 0.029(4) 0.039(4) 0.002(3) -0.008(3) -0.001(3)
C22 0.052(5) 0.038(4) 0.046(4) -0.010(3) 0.008(4) -0.010(4)
C23 0.047(4) 0.038(4) 0.050(5) -0.008(4) 0.007(4) -0.011(3)
C24 0.055(5) 0.042(5) 0.078(7) -0.013(4) 0.019(5) -0.015(4)
C25 0.069(6) 0.050(5) 0.059(5) -0.022(4) 0.021(5) -0.020(5)
C26 0.040(4) 0.028(4) 0.050(4) -0.004(3) 0.003(3) -0.002(3)
C27 0.059(6) 0.086(8) 0.074(7) -0.040(6) 0.024(5) -0.037(6)
C28 0.078(7) 0.088(8) 0.082(7) -0.052(7) 0.033(6) -0.042(6)
C29 0.038(4) 0.037(4) 0.053(5) -0.006(4) -0.008(3) 0.007(3)
C30 0.030(4) 0.040(4) 0.048(4) -0.003(3) -0.013(3) -0.003(3)
C31 0.041(4) 0.028(4) 0.043(4) 0.000(3) -0.009(3) -0.002(3)
C32 0.066(6) 0.055(6) 0.073(6) -0.021(5) 0.027(5) -0.030(5)
C33 0.074(6) 0.049(5) 0.070(6) -0.022(5) 0.024(5) -0.030(5)
C34 0.037(4) 0.028(4) 0.040(4) 0.000(3) -0.005(3) 0.000(3)
C35 0.037(4) 0.032(4) 0.041(4) -0.002(3) -0.005(3) -0.002(3)
C36 0.037(4) 0.033(4) 0.037(4) 0.004(3) -0.008(3) -0.002(3)
O1 0.18(2) 0.119(14) 0.18(2) 0.035(13) 0.069(16) -0.040(13)
C37 0.15(2) 0.14(2) 0.093(15) -0.026(14) 0.052(15) -0.088(19)
C38 0.13(2) 0.18(3) 0.100(17) 0.029(18) -0.004(15) -0.09(2)
C39 0.22(3) 0.115(16) 0.22(4) 0.020(18) 0.16(3) -0.024(17)
C40 0.125(16) 0.094(13) 0.091(13) -0.016(10) 0.048(12) -0.065(11)
C41 0.18(2) 0.091(15) 0.22(4) 0.016(17) 0.01(2) -0.065(14)
N13 0.18(3) 0.115(18) 0.102(15) 0.014(14) -0.016(15) -0.058(18)
N14 0.095(13) 0.101(15) 0.096(13) 0.014(13) -0.005(10) -0.032(13)
N15 0.046(8) 0.138(18) 0.107(13) 0.032(13) 0.011(8) -0.019(10)
C42 0.099(14) 0.084(13) 0.059(10) 0.002(9) 0.002(9) 0.000(11)
C43 0.038(7) 0.120(16) 0.073(10) 0.007(10) 0.013(7) -0.024(9)
C44 0.182(18) 0.131(12) 0.123(15) -0.071(11) 0.103(14) -0.102(13)
C45 0.224(18) 0.133(12) 0.140(16) -0.064(11) 0.111(13) -0.098(13)
C46 0.226(18) 0.132(15) 0.115(17) -0.060(13) 0.099(13) -0.089(14)
C47 0.119(17) 0.14(2) 0.043(9) -0.019(10) -0.014(10) 0.051(16)
C48 0.250(19) 0.149(13) 0.195(18) -0.068(12) 0.124(15) -0.118(14)
F1 0.24(2) 0.141(18) 0.17(2) -0.045(15) 0.120(19) -0.107(17)
F2 0.25(2) 0.160(18) 0.199(17) -0.076(14) 0.128(15) -0.132(17)
F3 0.27(2) 0.151(14) 0.23(2) -0.066(14) 0.114(17) -0.113(15)
N13A 0.18(3) 0.115(18) 0.102(15) 0.014(14) -0.016(15) -0.058(18)
N14A 0.095(13) 0.101(15) 0.096(13) 0.014(13) -0.005(10) -0.032(13)
N15A 0.046(8) 0.138(18) 0.107(13) 0.032(13) 0.011(8) -0.019(10)
C42A 0.099(14) 0.084(13) 0.059(10) 0.002(9) 0.002(9) 0.000(11)
C43A 0.038(7) 0.120(16) 0.073(10) 0.007(10) 0.013(7) -0.024(9)
C44A 0.182(18) 0.131(12) 0.123(15) -0.071(11) 0.103(14) -0.102(13)
C45A 0.224(18) 0.133(12) 0.140(16) -0.064(11) 0.111(13) -0.098(13)
C46A 0.226(18) 0.132(15) 0.115(17) -0.060(13) 0.099(13) -0.089(14)
C47A 0.119(17) 0.14(2) 0.043(9) -0.019(10) -0.014(10) 0.051(16)
C48A 0.250(19) 0.149(13) 0.195(18) -0.068(12) 0.124(15) -0.118(14)
F1A 0.24(2) 0.141(18) 0.17(2) -0.045(15) 0.120(19) -0.107(17)
F2A 0.25(2) 0.160(18) 0.199(17) -0.076(14) 0.128(15) -0.132(17)
F3A 0.27(2) 0.151(14) 0.23(2) -0.066(14) 0.114(17) -0.113(15)

loop_
_atom_type_symbol
_atom_type_description
_atom_type_scat_dispersion_real
_atom_type_scat_dispersion_imag
_atom_type_scat_source
C C 0.0000 0.0010 'International Tables Vol C Tables 4.2.6.8 and 6.1.1.4'
H H 0.0000 0.0000 'International Tables Vol C Tables 4.2.6.8 and 6.1.1.4'
F F 0.0040 0.0030 'International Tables Vol C Tables 4.2.6.8 and 6.1.1.4'
I I -1.9020 0.6870 'International Tables Vol C Tables 4.2.6.8 and 6.1.1.4'
N N 0.0010 0.0010 'International Tables Vol C Tables 4.2.6.8 and 6.1.1.4'
O O 0.0020 0.0020 'International Tables Vol C Tables 4.2.6.8 and 6.1.1.4'
Zn Zn 0.2610 0.5370 'International Tables Vol C Tables 4.2.6.8 and 6.1.1.4'

loop_
_geom_angle_atom_site_label_1
_geom_angle_atom_site_label_2
_geom_angle_atom_site_label_3
_geom_angle
_geom_angle_site_symmetry_1
_geom_angle_site_symmetry_3
I2 Zn1 I1 128.31(9) . .
N1 Zn1 I1 103.6(2) . .
N1 Zn1 I2 108.1(2) . .
N1 Zn1 N9 97.9(3) . 8_556
N9 Zn1 I1 109.4(2) 8_556 .
N9 Zn1 I2 105.4(2) 8_556 .
I2A Zn1A I1A 128.3(7) . .
N1 Zn1A I1A 97.1(6) . .
N1 Zn1A I2A 113.1(7) . .
N9 Zn1A I1A 99.7(6) 8_556 .
N9 Zn1A I2A 114.0(7) 8_556 .
N9 Zn1A N1 100.3(7) 8_556 .
I4 Zn2 I3 126.03(4) . .
N2 Zn2 I3 106.8(2) . .
N2 Zn2 I4 107.0(2) . .
N7 Zn2 I3 105.1(2) . .
N7 Zn2 I4 108.01(19) . .
N7 Zn2 N2 101.3(2) . .
I6 Zn3 I5 123.44(4) . .
N3 Zn3 I5 105.55(18) 3_455 .
N3 Zn3 I6 109.99(18) 3_455 .
N8 Zn3 I5 107.93(18) . .
N8 Zn3 I6 106.07(18) . .
N8 Zn3 N3 101.8(3) . 3_455
C1 N1 Zn1 123.8(5) . .
C1 N1 Zn1A 121.1(7) . .
C1 N1 C5 118.0(7) . .
C5 N1 Zn1 117.7(6) . .
C5 N1 Zn1A 120.8(7) . .
C6 N2 Zn2 118.6(5) . .
C6 N2 C10 118.8(6) . .
C10 N2 Zn2 122.6(5) . .
C11 N3 Zn3 117.8(5) . 3_545
C15 N3 Zn3 124.5(5) . 3_545
C15 N3 C11 117.6(7) . .
C17 N4 C16 115.2(6) . .
C18 N5 C17 114.0(6) . .
C18 N6 C16 114.2(6) . .
C19 N7 Zn2 118.7(5) . .
C19 N7 C23 117.2(7) . .
C23 N7 Zn2 124.1(6) . .
C24 N8 Zn3 123.3(6) . .
C28 N8 Zn3 121.4(6) . .
C28 N8 C24 115.2(7) . .
C29 N9 Zn1 120.1(6) . 8_455
C29 N9 Zn1A 131.5(7) . 8_455
C33 N9 Zn1 121.0(6) . 8_455
C33 N9 Zn1A 109.7(7) . 8_455
C33 N9 C29 118.5(7) . .
C35 N10 C34 114.7(6) . .
C35 N11 C36 113.8(7) . .
C36 N12 C34 113.9(7) . .
N1 C1 H1 118.5 . .
N1 C1 C2 122.9(7) . .
C2 C1 H1 118.5 . .
C1 C2 H2 120.5 . .
C3 C2 C1 119.1(7) . .
C3 C2 H2 120.5 . .
C2 C3 C16 122.4(6) . .
C4 C3 C2 117.7(7) . .
C4 C3 C16 119.8(7) . .
C3 C4 H4 120.0 . .
C5 C4 C3 120.0(8) . .
C5 C4 H4 120.0 . .
N1 C5 C4 122.3(8) . .
N1 C5 H5 118.9 . .
C4 C5 H5 118.9 . .
N2 C6 H6 118.7 . .
N2 C6 C7 122.6(7) . .
C7 C6 H6 118.7 . .
C6 C7 H7 120.7 . .
C8 C7 C6 118.6(7) . .
C8 C7 H7 120.7 . .
C7 C8 C9 119.0(7) . .
C7 C8 C17 122.1(7) . .
C9 C8 C17 118.9(7) . .
C8 C9 H9 120.3 . .
C10 C9 C8 119.3(7) . .
C10 C9 H9 120.3 . .
N2 C10 C9 121.5(7) . .
N2 C10 H10 119.2 . .
C9 C10 H10 119.2 . .
N3 C11 H11 118.4 . .
N3 C11 C12 123.1(7) . .
C12 C11 H11 118.4 . .
C11 C12 H12 120.8 . .
C11 C12 C13 118.4(7) . .
C13 C12 H12 120.8 . .
C12 C13 C18 119.1(7) . .
C14 C13 C12 118.3(7) . .
C14 C13 C18 122.4(7) . .
C13 C14 H14 120.2 . .
C13 C14 C15 119.6(7) . .
C15 C14 H14 120.2 . .
N3 C15 C14 122.8(7) . .
N3 C15 H15 118.6 . .
C14 C15 H15 118.6 . .
N4 C16 C3 118.5(6) . .
N6 C16 N4 124.7(6) . .
N6 C16 C3 116.7(6) . .
N4 C17 N5 125.3(6) . .
N4 C17 C8 117.1(6) . .
N5 C17 C8 117.7(6) . .
N5 C18 N6 126.5(6) . .
N5 C18 C13 118.7(6) . .
N6 C18 C13 114.7(6) . .
N7 C19 H19 118.5 . .
N7 C19 C20 123.0(8) . .
C20 C19 H19 118.5 . .
C19 C20 H20 120.1 . .
C21 C20 C19 119.8(9) . .
C21 C20 H20 120.1 . .
C20 C21 C22 118.0(7) . .
C20 C21 C34 120.6(8) . .
C22 C21 C34 121.3(7) . .
C21 C22 H22 120.8 . .
C23 C22 C21 118.4(7) . .
C23 C22 H22 120.8 . .
N7 C23 C22 123.4(8) . .
N7 C23 H23 118.3 . .
C22 C23 H23 118.3 . .
N8 C24 H24 118.4 . .
C25 C24 N8 123.3(8) . .
C25 C24 H24 118.4 . .
C24 C25 H25 120.2 . .
C26 C25 C24 119.6(8) . .
C26 C25 H25 120.2 . .
C25 C26 C27 118.2(8) . .
C25 C26 C35 121.1(7) . .
C27 C26 C35 120.7(7) . .
C26 C27 H27 120.5 . .
C28 C27 C26 119.0(9) . .
C28 C27 H27 120.5 . .
N8 C28 H28 117.8 . .
C27 C28 N8 124.5(9) . .
C27 C28 H28 117.8 . .
N9 C29 H29 120.0 . .
N9 C29 C30 120.0(8) . .
C30 C29 H29 120.0 . .
C29 C30 H30 119.2 . .
C31 C30 C29 121.6(8) . .
C31 C30 H30 119.2 . .
C30 C31 C32 117.6(8) . .
C30 C31 C36 122.0(7) . .
C32 C31 C36 120.4(8) . .
C31 C32 H32 120.8 . .
C33 C32 C31 118.5(9) . .
C33 C32 H32 120.8 . .
N9 C33 C32 123.8(9) . .
N9 C33 H33 118.1 . .
C32 C33 H33 118.1 . .
N10 C34 N12 125.3(7) . .
N10 C34 C21 116.9(6) . .
N12 C34 C21 117.8(7) . .
N10 C35 N11 125.9(8) . .
N10 C35 C26 118.0(7) . .
N11 C35 C26 116.0(7) . .
N11 C36 C31 116.9(7) . .
N12 C36 N11 126.1(7) . .
N12 C36 C31 116.9(7) . .
C41 O1 C40 114(2) . .
H37A C37 H37B 109.5 . .
H37A C37 H37C 109.5 . .
H37B C37 H37C 109.5 . .
C40 C37 H37A 109.5 . .
C40 C37 H37B 109.5 . .
C40 C37 H37C 109.5 . .
H38A C38 H38B 109.5 . .
H38A C38 H38C 109.5 . .
H38B C38 H38C 109.5 . .
C40 C38 H38A 109.5 . .
C40 C38 H38B 109.5 . .
C40 C38 H38C 109.5 . .
H39A C39 H39B 109.5 . .
H39A C39 H39C 109.5 . .
H39B C39 H39C 109.5 . .
C40 C39 H39A 109.5 . .
C40 C39 H39B 109.5 . .
C40 C39 H39C 109.5 . .
O1 C40 C37 110.6(17) . .
O1 C40 C38 117(2) . .
O1 C40 C39 95.4(18) . .
C38 C40 C37 111.9(18) . .
C38 C40 C39 111(2) . .
C39 C40 C37 110(2) . .
O1 C41 H41A 109.5 . .
O1 C41 H41B 109.5 . .
O1 C41 H41C 109.5 . .
H41A C41 H41B 109.5 . .
H41A C41 H41C 109.5 . .
H41B C41 H41C 109.5 . .
N13 N14 N15 170(3) . .
N14 N15 C42 116.3(15) . .
N15 C42 C43 121.1(13) . .
N15 C42 C47 118.4(14) . .
C43 C42 C47 120(2) . .
C42 C43 H43 123.4 . .
C44 C43 C42 113(2) . .
C44 C43 H43 123.4 . .
C43 C44 H44 116.7 . .
C45 C44 C43 127(3) . .
C45 C44 H44 116.7 . .
C46 C45 C44 120(3) . .
C48 C45 C44 125(3) . .
C48 C45 C46 115(3) . .
C45 C46 H46 118.5 . .
C45 C46 C47 123(3) . .
C47 C46 H46 118.5 . .
C42 C47 H47 121.4 . .
C46 C47 C42 117(2) . .
C46 C47 H47 121.4 . .
C45 C48 F1 124(3) . .
C45 C48 F2 126(3) . .
C45 C48 F3 110(3) . .
F1 C48 F3 107(4) . .
F2 C48 F1 95(3) . .
F2 C48 F3 88(4) . .
N13A N14A N15A 170(3) . .
N14A N15A C42A 116.3(15) . .
N15A C42A C43A 121.1(13) . .
N15A C42A C47A 118.4(14) . .
C43A C42A C47A 120(2) . .
C42A C43A H43A 123.4 . .
C44A C43A C42A 113(2) . .
C44A C43A H43A 123.4 . .
C43A C44A H44A 116.7 . .
C45A C44A C43A 127(3) . .
C45A C44A H44A 116.7 . .
C46A C45A C44A 120(3) . .
C48A C45A C44A 125(3) . .
C48A C45A C46A 115(3) . .
C45A C46A H46A 118.5 . .
C45A C46A C47A 123(3) . .
C47A C46A H46A 118.5 . .
C42A C47A H47A 121.4 . .
C46A C47A C42A 117(2) . .
C46A C47A H47A 121.4 . .
C45A C48A F1A 119(3) . .
C45A C48A F2A 109(3) . .
C45A C48A F3A 122(3) . .
F1A C48A F2A 110(4) . .
F1A C48A F3A 104(4) . .
F3A C48A F2A 89(4) . .

loop_
_geom_bond_atom_site_label_1
_geom_bond_atom_site_label_2
_geom_bond_distance
_geom_bond_site_symmetry_2
Zn1 I1 2.5401(16) .
Zn1 I2 2.538(2) .
Zn1 N1 2.081(7) .
Zn1 N9 2.100(7) 8_556
Zn1A I1A 2.524(14) .
Zn1A I2A 2.521(16) .
Zn1A N1 2.074(17) .
Zn1A N9 2.030(17) 8_556
Zn2 I3 2.5495(12) .
Zn2 I4 2.5352(13) .
Zn2 N2 2.070(6) .
Zn2 N7 2.055(6) .
Zn3 I5 2.5542(11) .
Zn3 I6 2.5502(11) .
Zn3 N3 2.083(6) 3_455
Zn3 N8 2.054(7) .
N1 C1 1.322(10) .
N1 C5 1.343(11) .
N2 C6 1.343(10) .
N2 C10 1.343(10) .
N3 Zn3 2.083(6) 3_545
N3 C11 1.366(10) .
N3 C15 1.327(10) .
N4 C16 1.345(9) .
N4 C17 1.334(10) .
N5 C17 1.351(10) .
N5 C18 1.325(9) .
N6 C16 1.344(9) .
N6 C18 1.343(9) .
N7 C19 1.334(12) .
N7 C23 1.345(10) .
N8 C24 1.362(11) .
N8 C28 1.347(12) .
N9 Zn1 2.099(7) 8_455
N9 Zn1A 2.030(17) 8_455
N9 C29 1.367(11) .
N9 C33 1.330(12) .
N10 C34 1.339(11) .
N10 C35 1.324(10) .
N11 C35 1.334(10) .
N11 C36 1.346(11) .
N12 C34 1.344(10) .
N12 C36 1.327(10) .
C1 H1 0.9500 .
C1 C2 1.386(11) .
C2 H2 0.9500 .
C2 C3 1.380(11) .
C3 C4 1.378(11) .
C3 C16 1.478(10) .
C4 H4 0.9500 .
C4 C5 1.371(12) .
C5 H5 0.9500 .
C6 H6 0.9500 .
C6 C7 1.391(11) .
C7 H7 0.9500 .
C7 C8 1.372(11) .
C8 C9 1.396(11) .
C8 C17 1.483(10) .
C9 H9 0.9500 .
C9 C10 1.385(10) .
C10 H10 0.9500 .
C11 H11 0.9500 .
C11 C12 1.375(11) .
C12 H12 0.9500 .
C12 C13 1.404(11) .
C13 C14 1.381(11) .
C13 C18 1.496(10) .
C14 H14 0.9500 .
C14 C15 1.387(11) .
C15 H15 0.9500 .
C19 H19 0.9500 .
C19 C20 1.379(13) .
C20 H20 0.9500 .
C20 C21 1.370(12) .
C21 C22 1.398(12) .
C21 C34 1.484(11) .
C22 H22 0.9500 .
C22 C23 1.382(12) .
C23 H23 0.9500 .
C24 H24 0.9500 .
C24 C25 1.361(14) .
C25 H25 0.9500 .
C25 C26 1.356(12) .
C26 C27 1.393(12) .
C26 C35 1.502(12) .
C27 H27 0.9500 .
C27 C28 1.339(15) .
C28 H28 0.9500 .
C29 H29 0.9500 .
C29 C30 1.385(11) .
C30 H30 0.9500 .
C30 C31 1.365(12) .
C31 C32 1.409(12) .
C31 C36 1.488(11) .
C32 H32 0.9500 .
C32 C33 1.369(13) .
C33 H33 0.9500 .
O1 C40 1.42(2) .
O1 C41 1.42(4) .
C37 H37A 0.9800 .
C37 H37B 0.9800 .
C37 H37C 0.9800 .
C37 C40 1.522(18) .
C38 H38A 0.9800 .
C38 H38B 0.9800 .
C38 H38C 0.9800 .
C38 C40 1.499(19) .
C39 H39A 0.9800 .
C39 H39B 0.9800 .
C39 H39C 0.9800 .
C39 C40 1.50(2) .
C41 H41A 0.9800 .
C41 H41B 0.9800 .
C41 H41C 0.9800 .
N13 N14 1.12(3) .
N14 N15 1.24(3) .
N15 C42 1.40(3) .
C42 C43 1.433(19) .
C42 C47 1.44(2) .
C43 H43 0.9500 .
C43 C44 1.42(2) .
C44 H44 0.9500 .
C44 C45 1.32(3) .
C45 C46 1.31(3) .
C45 C48 1.29(4) .
C46 H46 0.9500 .
C46 C47 1.40(2) .
C47 H47 0.9500 .
C48 F1 1.39(2) .
C48 F2 1.39(2) .
C48 F3 1.41(2) .
N13A N14A 1.12(3) .
N14A N15A 1.24(3) .
N15A C42A 1.40(3) .
C42A C43A 1.433(19) .
C42A C47A 1.44(2) .
C43A H43A 0.9500 .
C43A C44A 1.42(2) .
C44A H44A 0.9500 .
C44A C45A 1.32(3) .
C45A C46A 1.31(3) .
C45A C48A 1.29(4) .
C46A H46A 0.9500 .
C46A C47A 1.40(2) .
C47A H47A 0.9500 .
C48A F1A 1.39(2) .
C48A F2A 1.41(2) .
C48A F3A 1.39(2) .

loop_
_geom_torsion_atom_site_label_1
_geom_torsion_atom_site_label_2
_geom_torsion_atom_site_label_3
_geom_torsion_atom_site_label_4
_geom_torsion
_geom_torsion_site_symmetry_1
Zn1 N1 C1 C2 169.6(7) .
Zn1 N1 C5 C4 -171.0(12) .
Zn1 N9 C29 C30 172.8(6) 8_455
Zn1 N9 C33 C32 -173.8(9) 8_455
Zn1A N1 C1 C2 -177.1(8) .
Zn1A N1 C5 C4 176.3(12) .
Zn1A N9 C29 C30 172.7(8) 8_455
Zn1A N9 C33 C32 -175.1(11) 8_455
Zn2 N2 C6 C7 179.1(6) .
Zn2 N2 C10 C9 -177.0(6) .
Zn2 N7 C19 C20 179.4(11) .
Zn2 N7 C23 C22 -177.5(7) .
Zn3 N3 C11 C12 -176.6(8) 3_545
Zn3 N3 C15 C14 178.2(7) 3_545
Zn3 N8 C24 C25 -177.7(8) .
Zn3 N8 C28 C27 175.0(12) .
N1 C1 C2 C3 0.6(14) .
N2 C6 C7 C8 -1.2(13) .
N3 C11 C12 C13 -1.4(16) .
N7 C19 C20 C21 -3(2) .
N8 C24 C25 C26 0.1(17) .
N9 C29 C30 C31 1.5(12) .
C1 N1 C5 C4 1(2) .
C1 C2 C3 C4 1.4(14) .
C1 C2 C3 C16 -179.4(8) .
C2 C3 C4 C5 -2.2(18) .
C2 C3 C16 N4 -6.5(12) .
C2 C3 C16 N6 176.9(8) .
C3 C4 C5 N1 1(2) .
C4 C3 C16 N4 172.7(10) .
C4 C3 C16 N6 -3.9(13) .
C5 N1 C1 C2 -1.7(15) .
C6 N2 C10 C9 2.7(12) .
C6 C7 C8 C9 0.9(12) .
C6 C7 C8 C17 -179.2(7) .
C7 C8 C9 C10 1.1(12) .
C7 C8 C17 N4 171.9(7) .
C7 C8 C17 N5 -6.9(11) .
C8 C9 C10 N2 -2.9(13) .
C9 C8 C17 N4 -8.2(11) .
C9 C8 C17 N5 173.0(7) .
C10 N2 C6 C7 -0.6(13) .
C11 N3 C15 C14 0.3(13) .
C11 C12 C13 C14 -0.4(14) .
C11 C12 C13 C18 175.3(9) .
C12 C13 C14 C15 1.9(13) .
C12 C13 C18 N5 169.7(8) .
C12 C13 C18 N6 -12.9(11) .
C13 C14 C15 N3 -1.9(14) .
C14 C13 C18 N5 -14.8(12) .
C14 C13 C18 N6 162.6(8) .
C15 N3 C11 C12 1.4(14) .
C16 N4 C17 N5 2.8(11) .
C16 N4 C17 C8 -175.9(7) .
C16 N6 C18 N5 4.4(12) .
C16 N6 C18 C13 -172.7(7) .
C16 C3 C4 C5 178.5(12) .
C17 N4 C16 N6 -1.8(12) .
C17 N4 C16 C3 -178.1(7) .
C17 N5 C18 N6 -3.6(12) .
C17 N5 C18 C13 173.4(7) .
C17 C8 C9 C10 -178.8(7) .
C18 N5 C17 N4 -0.3(11) .
C18 N5 C17 C8 178.4(7) .
C18 N6 C16 N4 -1.4(12) .
C18 N6 C16 C3 174.9(7) .
C18 C13 C14 C15 -173.6(8) .
C19 N7 C23 C22 2.7(14) .
C19 C20 C21 C22 5.5(17) .
C19 C20 C21 C34 -178.2(11) .
C20 C21 C22 C23 -3.7(13) .
C20 C21 C34 N10 24.5(12) .
C20 C21 C34 N12 -152.9(9) .
C21 C22 C23 N7 -0.4(13) .
C22 C21 C34 N10 -159.4(7) .
C22 C21 C34 N12 23.3(11) .
C23 N7 C19 C20 -0.8(18) .
C24 N8 C28 C27 -3(2) .
C24 C25 C26 C27 2.1(16) .
C24 C25 C26 C35 -178.2(9) .
C25 C26 C27 C28 -4.7(18) .
C25 C26 C35 N10 169.1(8) .
C25 C26 C35 N11 -12.4(12) .
C26 C27 C28 N8 5(2) .
C27 C26 C35 N10 -11.2(12) .
C27 C26 C35 N11 167.3(9) .
C28 N8 C24 C25 0.2(15) .
C29 N9 C33 C32 -0.6(16) .
C29 C30 C31 C32 -1.5(12) .
C29 C30 C31 C36 -179.3(7) .
C30 C31 C32 C33 0.5(15) .
C30 C31 C36 N11 -169.0(7) .
C30 C31 C36 N12 9.1(10) .
C31 C32 C33 N9 0.5(18) .
C32 C31 C36 N11 13.3(11) .
C32 C31 C36 N12 -168.6(8) .
C33 N9 C29 C30 -0.4(12) .
C34 N10 C35 N11 5.2(11) .
C34 N10 C35 C26 -176.5(6) .
C34 N12 C36 N11 4.3(11) .
C34 N12 C36 C31 -173.7(6) .
C34 C21 C22 C23 -179.9(8) .
C35 N10 C34 N12 -0.6(11) .
C35 N10 C34 C21 -177.7(6) .
C35 N11 C36 N12 -0.4(10) .
C35 N11 C36 C31 177.5(6) .
C35 C26 C27 C28 175.7(11) .
C36 N11 C35 N10 -4.7(11) .
C36 N11 C35 C26 176.9(6) .
C36 N12 C34 N10 -3.7(10) .
C36 N12 C34 C21 173.4(6) .
C36 C31 C32 C33 178.3(9) .
C41 O1 C40 C37 -93(3) .
C41 O1 C40 C38 36(3) .
C41 O1 C40 C39 152(3) .
N14 N15 C42 C43 11(3) .
N14 N15 C42 C47 -170.9(18) .
N15 C42 C43 C44 177.3(19) .
N15 C42 C47 C46 -178.2(19) .
C42 C43 C44 C45 3(3) .
C43 C42 C47 C46 0(3) .
C43 C44 C45 C46 -3(4) .
C43 C44 C45 C48 179(3) .
C44 C45 C46 C47 2(4) .
C44 C45 C48 F1 -34(6) .
C44 C45 C48 F2 95(5) .
C44 C45 C48 F3 -163(3) .
C45 C46 C47 C42 -1(4) .
C46 C45 C48 F1 148(4) .
C46 C45 C48 F2 -83(6) .
C46 C45 C48 F3 19(4) .
C47 C42 C43 C44 -1(3) .
C48 C45 C46 C47 -180(3) .
N14A N15A C42A C43A 11(3) .
N14A N15A C42A C47A -170.9(18) .
N15A C42A C43A C44A 177.3(19) .
N15A C42A C47A C46A -178.2(19) .
C42A C43A C44A C45A 3(3) .
C43A C42A C47A C46A 0(3) .
C43A C44A C45A C46A -3(4) .
C43A C44A C45A C48A 179(3) .
C44A C45A C46A C47A 2(4) .
C44A C45A C48A F1A -88(5) .
C44A C45A C48A F2A 39(4) .
C44A C45A C48A F3A 140(5) .
C45A C46A C47A C42A -1(4) .
C46A C45A C48A F1A 94(5) .
C46A C45A C48A F2A -139(3) .
C46A C45A C48A F3A -38(7) .
C47A C42A C43A C44A -1(3) .
C48A C45A C46A C47A -180(3) .
